data_2238421
loop_
_publ_author_name
'Ramli, Youssef'
'Karrouchi, Khalid'
'Essassi, El Mokhtar'
'El Ammari, Lahcen'

_publ_contact_author
;
Khalid karrouchi
Laboratoire National de Contr\^ole des M\'edicaments, D M P, Minist\`ere de
la Sant\'e, Madinat Al Irnane, BP 6206, Rabat, Morocco
;
_publ_section_title
;
 <i>N</i>'-Phenyl-<i>N</i>'-[3-(2,4,5-triphenyl-2,5-dihydro-1<i>H</i>-pyrazol-3-yl)quinoxalin-2-yl]benzohydrazide
;
_journal_coeditor_code RZ5080
_journal_issue 8
_journal_name_full 'Acta Crystallographica Section E'
_journal_page_first o1320
_journal_page_last o1321
_journal_paper_doi 10.1107/S1600536813020035
_journal_volume 69
_journal_year 2013
_chemical_formula_iupac 'C42 H32 N6 O'
_chemical_formula_moiety 'C42 H32 N6 O'
_chemical_formula_sum 'C42 H32 N6 O'
_chemical_formula_weight 636.74
_chemical_name_systematic
<i>N</i>'-Phenyl-<i>N</i>'-[3-(2,4,5-triphenyl-2,5-dihydro-1<i>H</i>-pyrazol-3-yl)quinoxalin-2-yl]benzohydrazide
_space_group_IT_number 14
_symmetry_cell_setting monoclinic
_symmetry_space_group_name_Hall '-P 2yn'
_symmetry_space_group_name_H-M 'P 1 21/n 1'
_atom_sites_solution_hydrogens difmap
_atom_sites_solution_primary direct
_atom_sites_solution_secondary difmap
_audit_creation_method SHELXL-97
_cell_angle_alpha 90.00
_cell_angle_beta 106.0450(10)
_cell_angle_gamma 90.00
_cell_formula_units_Z 4
_cell_length_a 12.0127(3)
_cell_length_b 19.4679(5)
_cell_length_c 15.2083(4)
_cell_measurement_reflns_used 8306
_cell_measurement_temperature 296(2)
_cell_measurement_theta_max 28.15
_cell_measurement_theta_min 2.74
_cell_volume 3418.09(15)
_computing_cell_refinement 'SAINT (Bruker, 2009)'
_computing_data_collection 'APEX2 (Bruker, 2009)'
_computing_data_reduction 'SAINT (Bruker, 2009)'
_computing_molecular_graphics 'ORTEP-3 for Windows (Farrugia, 2012)'
_computing_publication_material 'PLATON (Spek, 2009) and publCIF (Westrip, 2010)'
_computing_structure_refinement 'SHELXL97 (Sheldrick, 2008)'
_computing_structure_solution 'SHELXS97 (Sheldrick, 2008)'
_diffrn_ambient_temperature 296(2)
_diffrn_measured_fraction_theta_full 0.993
_diffrn_measured_fraction_theta_max 0.993
_diffrn_measurement_device_type 'Bruker X8 APEXII area-detector'
_diffrn_measurement_method '\f and \w scans'
_diffrn_radiation_monochromator graphite
_diffrn_radiation_source 'fine-focus sealed tube'
_diffrn_radiation_type MoK\a
_diffrn_radiation_wavelength 0.71073
_diffrn_reflns_av_R_equivalents 0.0503
_diffrn_reflns_av_sigmaI/netI 0.0522
_diffrn_reflns_limit_h_max 15
_diffrn_reflns_limit_h_min -15
_diffrn_reflns_limit_k_max 25
_diffrn_reflns_limit_k_min -25
_diffrn_reflns_limit_l_max 17
_diffrn_reflns_limit_l_min -20
_diffrn_reflns_number 39727
_diffrn_reflns_theta_full 28.15
_diffrn_reflns_theta_max 28.15
_diffrn_reflns_theta_min 2.74
_exptl_absorpt_coefficient_mu 0.076
_exptl_absorpt_correction_type none
_exptl_crystal_colour colourless
_exptl_crystal_density_diffrn 1.237
_exptl_crystal_density_method 'not measured'
_exptl_crystal_description block
_exptl_crystal_F_000 1336
_exptl_crystal_size_max 0.41
_exptl_crystal_size_mid 0.32
_exptl_crystal_size_min 0.21
_refine_diff_density_max 0.197
_refine_diff_density_min -0.186
_refine_ls_extinction_coef 0.0019(4)
_refine_ls_extinction_expression Fc^*^=kFc[1+0.001xFc^2^\l^3^/sin(2\q)]^-1/4^
_refine_ls_extinction_method 'SHELXL97 (Sheldrick, 2008)'
_refine_ls_goodness_of_fit_ref 1.003
_refine_ls_hydrogen_treatment constr
_refine_ls_matrix_type full
_refine_ls_number_parameters 443
_refine_ls_number_reflns 8306
_refine_ls_number_restraints 0
_refine_ls_restrained_S_all 1.003
_refine_ls_R_factor_all 0.0984
_refine_ls_R_factor_gt 0.0466
_refine_ls_shift/su_max 0.000
_refine_ls_shift/su_mean 0.000
_refine_ls_structure_factor_coef Fsqd
_refine_ls_weighting_details 'calc w=1/[\s^2^(Fo^2^)+(0.0478P)^2^+0.4886P] where P=(Fo^2^+2Fc^2^)/3'
_refine_ls_weighting_scheme calc
_refine_ls_wR_factor_gt 0.0980
_refine_ls_wR_factor_ref 0.1173
_reflns_number_gt 4919
_reflns_number_total 8306
_reflns_threshold_expression I>2sigma(I)
_cod_data_source_file rz5080.cif
_cod_data_source_block I
_cod_original_sg_symbol_H-M 'P 21/n'
_cod_database_code 2238421
_cod_database_fobs_code 2238421

loop_
_symmetry_equiv_pos_as_xyz
'x, y, z'
'-x+1/2, y+1/2, -z+1/2'
'-x, -y, -z'
'x-1/2, -y-1/2, z-1/2'

loop_
_atom_site_type_symbol
_atom_site_label
_atom_site_fract_x
_atom_site_fract_y
_atom_site_fract_z
_atom_site_U_iso_or_equiv
_atom_site_adp_type
_atom_site_calc_flag
_atom_site_refinement_flags
_atom_site_occupancy
_atom_site_symmetry_multiplicity
C C1 0.13275(13) 0.33151(8) 0.47673(10) 0.0316(3) Uani d . 1 1
C C2 0.06730(13) 0.27133(8) 0.42495(9) 0.0297(3) Uani d . 1 1
H H2 0.1159 0.2304 0.4300 0.036 Uiso d R 1 1
C C3 -0.02281(13) 0.26028(7) 0.47999(9) 0.0274(3) Uani d . 1 1
H H3 -0.0999 0.2478 0.4403 0.033 Uiso d R 1 1
C C4 0.02100(12) 0.20572(8) 0.55295(9) 0.0267(3) Uani d . 1 1
C C5 0.10980(12) 0.17641(8) 0.70169(9) 0.0299(3) Uani d . 1 1
C C6 0.15065(14) 0.19551(9) 0.79455(10) 0.0412(4) Uani d . 1 1
H H6 0.1456 0.2410 0.8118 0.049 Uiso calc R 1 1
C C7 0.19740(15) 0.14740(10) 0.85869(11) 0.0467(5) Uani d . 1 1
H H7 0.2221 0.1599 0.9201 0.056 Uiso calc R 1 1
C C8 0.20864(15) 0.07971(10) 0.83350(11) 0.0482(5) Uani d . 1 1
H H8 0.2426 0.0476 0.8782 0.058 Uiso calc R 1 1
C C9 0.17070(14) 0.05958(9) 0.74423(11) 0.0430(4) Uani d . 1 1
H H9 0.1795 0.0142 0.7281 0.052 Uiso calc R 1 1
C C10 0.11820(13) 0.10795(8) 0.67679(10) 0.0310(4) Uani d . 1 1
C C11 0.02421(12) 0.13436(8) 0.52876(9) 0.0278(3) Uani d . 1 1
C C12 -0.14430(13) 0.11813(7) 0.39499(10) 0.0295(3) Uani d . 1 1
C C13 -0.22002(14) 0.11864(9) 0.44837(11) 0.0399(4) Uani d . 1 1
H H13 -0.1918 0.1180 0.5118 0.048 Uiso calc R 1 1
C C14 -0.33859(15) 0.12013(10) 0.40724(13) 0.0529(5) Uani d . 1 1
H H14 -0.3896 0.1213 0.4434 0.064 Uiso calc R 1 1
C C15 -0.38114(16) 0.11984(10) 0.31384(13) 0.0527(5) Uani d . 1 1
H H15 -0.4607 0.1196 0.2867 0.063 Uiso calc R 1 1
C C16 -0.30551(16) 0.11984(9) 0.26043(11) 0.0463(5) Uani d . 1 1
H H16 -0.3343 0.1200 0.1970 0.056 Uiso calc R 1 1
C C17 -0.18744(15) 0.11955(8) 0.30003(10) 0.0369(4) Uani d . 1 1
H H17 -0.1368 0.1203 0.2635 0.044 Uiso calc R 1 1
C C18 0.14618(14) 0.07099(8) 0.40332(10) 0.0336(4) Uani d . 1 1
C C19 0.20182(14) 0.01078(8) 0.37266(10) 0.0325(4) Uani d . 1 1
C C20 0.32110(15) 0.00497(9) 0.40344(12) 0.0454(4) Uani d . 1 1
H H20 0.3639 0.0382 0.4424 0.055 Uiso calc R 1 1
C C21 0.37670(17) -0.04982(11) 0.37664(13) 0.0565(5) Uani d . 1 1
H H21 0.4569 -0.0536 0.3978 0.068 Uiso calc R 1 1
C C22 0.31412(18) -0.09881(11) 0.31888(14) 0.0588(5) Uani d . 1 1
H H22 0.3518 -0.1360 0.3015 0.071 Uiso calc R 1 1
C C23 0.19607(18) -0.09299(10) 0.28676(13) 0.0553(5) Uani d . 1 1
H H23 0.1539 -0.1260 0.2472 0.066 Uiso calc R 1 1
C C24 0.13965(15) -0.03813(9) 0.31305(11) 0.0409(4) Uani d . 1 1
H H24 0.0597 -0.0341 0.2906 0.049 Uiso calc R 1 1
C C25 0.01238(13) 0.28786(8) 0.32437(10) 0.0320(4) Uani d . 1 1
C C26 -0.03921(14) 0.35066(9) 0.29610(11) 0.0416(4) Uani d . 1 1
H H26 -0.0372 0.3850 0.3390 0.050 Uiso calc R 1 1
C C27 -0.09401(15) 0.36282(11) 0.20433(12) 0.0502(5) Uani d . 1 1
H H27 -0.1286 0.4052 0.1862 0.060 Uiso calc R 1 1
C C28 -0.09737(16) 0.31247(12) 0.14017(12) 0.0543(5) Uani d . 1 1
H H28 -0.1353 0.3204 0.0789 0.065 Uiso calc R 1 1
C C29 -0.04462(17) 0.25073(11) 0.16706(12) 0.0561(5) Uani d . 1 1
H H29 -0.0458 0.2168 0.1237 0.067 Uiso calc R 1 1
C C30 0.01064(15) 0.23837(9) 0.25863(11) 0.0437(4) Uani d . 1 1
H H30 0.0469 0.1964 0.2760 0.052 Uiso calc R 1 1
C C31 0.24876(14) 0.35178(9) 0.47640(11) 0.0392(4) Uani d . 1 1
C C32 0.30152(18) 0.40906(10) 0.52508(15) 0.0610(6) Uani d . 1 1
H H32 0.2604 0.4363 0.5555 0.073 Uiso calc R 1 1
C C33 0.4142(2) 0.42592(13) 0.52862(17) 0.0765(7) Uani d . 1 1
H H33 0.4485 0.4643 0.5616 0.092 Uiso calc R 1 1
C C34 0.47581(19) 0.38669(14) 0.48410(16) 0.0713(7) Uani d . 1 1
H H34 0.5516 0.3986 0.4865 0.086 Uiso calc R 1 1
C C35 0.42580(17) 0.32967(13) 0.43584(13) 0.0617(6) Uani d . 1 1
H H35 0.4681 0.3028 0.4060 0.074 Uiso calc R 1 1
C C36 0.31229(15) 0.31201(10) 0.43149(11) 0.0485(5) Uani d . 1 1
H H36 0.2787 0.2735 0.3985 0.058 Uiso calc R 1 1
C C37 -0.09873(14) 0.35058(9) 0.57148(10) 0.0412(4) Uani d . 1 1
C C38 -0.17521(16) 0.30522(11) 0.59395(11) 0.0528(5) Uani d . 1 1
H H38 -0.1776 0.2596 0.5754 0.063 Uiso calc R 1 1
C C39 -0.24821(19) 0.32803(16) 0.64427(14) 0.0816(8) Uani d . 1 1
H H39 -0.2991 0.2972 0.6596 0.098 Uiso calc R 1 1
C C40 -0.2468(2) 0.3944(2) 0.67158(17) 0.1044(12) Uani d . 1 1
H H40 -0.2959 0.4090 0.7056 0.125 Uiso calc R 1 1
C C41 -0.1725(2) 0.43964(16) 0.64864(17) 0.0931(10) Uani d . 1 1
H H41 -0.1718 0.4852 0.6671 0.112 Uiso calc R 1 1
C C42 -0.09776(17) 0.41894(11) 0.59825(13) 0.0621(6) Uani d . 1 1
H H42 -0.0480 0.4503 0.5827 0.075 Uiso calc R 1 1
N N1 -0.02553(12) 0.32888(7) 0.51901(8) 0.0360(3) Uani d . 1 1
N N2 0.07573(12) 0.36378(7) 0.52524(8) 0.0365(3) Uani d . 1 1
N N3 0.06255(10) 0.22567(6) 0.63778(8) 0.0305(3) Uani d . 1 1
N N4 0.07247(10) 0.08697(6) 0.58766(8) 0.0322(3) Uani d . 1 1
N N5 -0.02142(10) 0.11631(6) 0.43538(8) 0.0301(3) Uani d . 1 1
N N6 0.03408(11) 0.06146(6) 0.40476(8) 0.0315(3) Uani d . 1 1
H H6N 0.0090 0.0199 0.4130 0.038 Uiso d R 1 1
O O3 0.19716(10) 0.12528(6) 0.42520(9) 0.0483(3) Uani d . 1 1

loop_
_atom_site_aniso_label
_atom_site_aniso_U_11
_atom_site_aniso_U_22
_atom_site_aniso_U_33
_atom_site_aniso_U_12
_atom_site_aniso_U_13
_atom_site_aniso_U_23
C1 0.0384(9) 0.0283(8) 0.0266(7) -0.0008(7) 0.0065(6) 0.0005(6)
C2 0.0350(8) 0.0305(9) 0.0258(7) 0.0031(7) 0.0120(6) 0.0010(6)
C3 0.0316(8) 0.0283(8) 0.0227(7) 0.0024(6) 0.0080(6) -0.0022(6)
C4 0.0265(8) 0.0307(8) 0.0243(7) 0.0003(6) 0.0092(6) 0.0001(6)
C5 0.0289(8) 0.0351(9) 0.0246(7) -0.0037(7) 0.0056(6) 0.0023(6)
C6 0.0477(10) 0.0451(10) 0.0278(8) -0.0042(8) 0.0055(7) -0.0024(7)
C7 0.0504(11) 0.0584(13) 0.0251(8) -0.0131(9) 0.0003(7) 0.0044(8)
C8 0.0462(11) 0.0504(12) 0.0384(9) -0.0104(9) -0.0042(8) 0.0183(8)
C9 0.0456(10) 0.0337(10) 0.0415(9) -0.0068(8) -0.0019(8) 0.0072(7)
C10 0.0283(8) 0.0335(9) 0.0280(8) -0.0065(7) 0.0025(6) 0.0024(6)
C11 0.0257(8) 0.0323(9) 0.0247(7) -0.0026(6) 0.0056(6) -0.0019(6)
C12 0.0321(8) 0.0243(8) 0.0289(7) -0.0007(6) 0.0031(6) 0.0003(6)
C13 0.0368(10) 0.0503(11) 0.0298(8) -0.0034(8) 0.0046(7) 0.0070(7)
C14 0.0336(10) 0.0737(14) 0.0501(11) -0.0021(9) 0.0093(8) 0.0127(10)
C15 0.0355(10) 0.0604(13) 0.0514(11) 0.0016(9) -0.0057(8) 0.0078(9)
C16 0.0513(11) 0.0452(11) 0.0317(9) 0.0052(9) -0.0066(8) 0.0000(8)
C17 0.0449(10) 0.0352(9) 0.0271(8) 0.0021(7) 0.0044(7) -0.0008(7)
C18 0.0358(9) 0.0328(9) 0.0300(8) -0.0011(7) 0.0055(6) -0.0008(7)
C19 0.0385(9) 0.0339(9) 0.0263(7) 0.0015(7) 0.0109(6) 0.0008(6)
C20 0.0406(10) 0.0531(12) 0.0404(9) 0.0029(9) 0.0077(8) -0.0092(8)
C21 0.0453(11) 0.0694(14) 0.0545(11) 0.0153(10) 0.0134(9) -0.0075(10)
C22 0.0640(14) 0.0554(13) 0.0649(13) 0.0130(11) 0.0310(11) -0.0118(10)
C23 0.0609(13) 0.0563(13) 0.0550(11) -0.0055(10) 0.0268(10) -0.0256(10)
C24 0.0436(10) 0.0463(11) 0.0359(9) -0.0039(8) 0.0162(7) -0.0084(8)
C25 0.0326(8) 0.0401(10) 0.0255(7) -0.0034(7) 0.0118(6) 0.0011(7)
C26 0.0435(10) 0.0490(11) 0.0355(9) 0.0079(8) 0.0165(7) 0.0055(8)
C27 0.0403(10) 0.0705(13) 0.0422(10) 0.0101(9) 0.0155(8) 0.0204(9)
C28 0.0460(11) 0.0864(16) 0.0278(9) -0.0107(11) 0.0058(8) 0.0084(10)
C29 0.0724(14) 0.0671(14) 0.0277(9) -0.0174(11) 0.0118(9) -0.0082(9)
C30 0.0582(11) 0.0427(10) 0.0316(9) -0.0071(9) 0.0149(8) -0.0038(7)
C31 0.0411(10) 0.0404(10) 0.0326(8) -0.0055(8) 0.0045(7) 0.0098(7)
C32 0.0616(13) 0.0434(12) 0.0770(14) -0.0163(10) 0.0174(11) -0.0011(10)
C33 0.0644(16) 0.0673(16) 0.0924(18) -0.0295(13) 0.0124(13) 0.0041(13)
C34 0.0465(13) 0.0953(19) 0.0690(14) -0.0217(13) 0.0107(11) 0.0265(13)
C35 0.0463(12) 0.0937(17) 0.0469(11) -0.0061(12) 0.0158(9) 0.0149(11)
C36 0.0431(10) 0.0685(13) 0.0335(9) -0.0076(9) 0.0099(8) 0.0054(9)
C37 0.0419(10) 0.0559(11) 0.0213(7) 0.0202(9) 0.0015(7) -0.0044(7)
C38 0.0468(11) 0.0794(15) 0.0353(9) 0.0193(10) 0.0163(8) 0.0075(9)
C39 0.0543(13) 0.152(3) 0.0448(12) 0.0297(15) 0.0233(10) -0.0010(14)
C40 0.0635(17) 0.186(4) 0.0622(16) 0.045(2) 0.0141(13) -0.0477(19)
C41 0.0745(18) 0.121(2) 0.0693(16) 0.0436(17) -0.0047(13) -0.0553(16)
C42 0.0590(13) 0.0691(14) 0.0478(11) 0.0231(11) -0.0027(9) -0.0262(10)
N1 0.0459(8) 0.0333(8) 0.0305(7) 0.0053(6) 0.0134(6) -0.0026(6)
N2 0.0450(8) 0.0322(8) 0.0295(7) -0.0006(6) 0.0057(6) -0.0005(6)
N3 0.0335(7) 0.0341(8) 0.0233(6) 0.0004(6) 0.0065(5) -0.0008(5)
N4 0.0326(7) 0.0299(7) 0.0308(7) -0.0031(6) 0.0035(5) 0.0007(6)
N5 0.0322(7) 0.0304(7) 0.0256(6) 0.0025(6) 0.0044(5) -0.0066(5)
N6 0.0371(7) 0.0268(7) 0.0308(7) -0.0005(6) 0.0097(5) -0.0047(5)
O3 0.0401(7) 0.0346(7) 0.0697(8) -0.0045(6) 0.0146(6) -0.0104(6)

loop_
_atom_type_symbol
_atom_type_description
_atom_type_scat_dispersion_real
_atom_type_scat_dispersion_imag
_atom_type_scat_source
C C 0.0033 0.0016 'International Tables Vol C Tables 4.2.6.8 and 6.1.1.4'
H H 0.0000 0.0000 'International Tables Vol C Tables 4.2.6.8 and 6.1.1.4'
N N 0.0061 0.0033 'International Tables Vol C Tables 4.2.6.8 and 6.1.1.4'
O O 0.0106 0.0060 'International Tables Vol C Tables 4.2.6.8 and 6.1.1.4'

loop_
_geom_angle_atom_site_label_1
_geom_angle_atom_site_label_2
_geom_angle_atom_site_label_3
_geom_angle
N2 C1 C31 121.91(14)
N2 C1 C2 113.08(13)
C31 C1 C2 124.98(14)
C1 C2 C25 112.28(12)
C1 C2 C3 99.59(11)
C25 C2 C3 113.38(12)
C1 C2 H2 112.3
C25 C2 H2 109.5
C3 C2 H2 109.5
N1 C3 C4 112.51(11)
N1 C3 C2 100.88(11)
C4 C3 C2 109.70(11)
N1 C3 H3 110.5
C4 C3 H3 110.6
C2 C3 H3 112.3
N3 C4 C11 120.59(13)
N3 C4 C3 118.25(13)
C11 C4 C3 121.03(12)
N3 C5 C10 121.45(13)
N3 C5 C6 119.09(14)
C10 C5 C6 119.45(14)
C7 C6 C5 119.86(16)
C7 C6 H6 120.1
C5 C6 H6 120.1
C6 C7 C8 120.60(15)
C6 C7 H7 119.7
C8 C7 H7 119.7
C9 C8 C7 121.02(16)
C9 C8 H8 119.5
C7 C8 H8 119.5
C8 C9 C10 119.49(16)
C8 C9 H9 120.3
C10 C9 H9 120.3
N4 C10 C5 120.74(13)
N4 C10 C9 119.73(14)
C5 C10 C9 119.50(14)
N4 C11 N5 119.19(13)
N4 C11 C4 123.01(13)
N5 C11 C4 117.69(12)
C13 C12 C17 119.61(14)
C13 C12 N5 121.14(12)
C17 C12 N5 119.24(14)
C12 C13 C14 119.81(15)
C12 C13 H13 120.1
C14 C13 H13 120.1
C15 C14 C13 120.61(18)
C15 C14 H14 119.7
C13 C14 H14 119.7
C14 C15 C16 119.61(17)
C14 C15 H15 120.2
C16 C15 H15 120.2
C15 C16 C17 120.62(15)
C15 C16 H16 119.7
C17 C16 H16 119.7
C16 C17 C12 119.71(16)
C16 C17 H17 120.1
C12 C17 H17 120.1
O3 C18 N6 122.41(14)
O3 C18 C19 122.20(15)
N6 C18 C19 115.39(14)
C24 C19 C20 119.13(15)
C24 C19 C18 122.71(14)
C20 C19 C18 118.14(14)
C21 C20 C19 120.29(16)
C21 C20 H20 119.9
C19 C20 H20 119.9
C22 C21 C20 120.18(18)
C22 C21 H21 119.9
C20 C21 H21 119.9
C21 C22 C23 120.03(18)
C21 C22 H22 120.0
C23 C22 H22 120.0
C22 C23 C24 120.17(17)
C22 C23 H23 119.9
C24 C23 H23 119.9
C23 C24 C19 120.18(16)
C23 C24 H24 119.9
C19 C24 H24 119.9
C30 C25 C26 118.31(15)
C30 C25 C2 119.60(15)
C26 C25 C2 122.06(14)
C25 C26 C27 120.64(16)
C25 C26 H26 119.7
C27 C26 H26 119.7
C28 C27 C26 120.27(18)
C28 C27 H27 119.9
C26 C27 H27 119.9
C29 C28 C27 119.59(16)
C29 C28 H28 120.2
C27 C28 H28 120.2
C28 C29 C30 120.39(18)
C28 C29 H29 119.8
C30 C29 H29 119.8
C25 C30 C29 120.76(18)
C25 C30 H30 119.6
C29 C30 H30 119.6
C32 C31 C36 118.45(17)
C32 C31 C1 120.90(17)
C36 C31 C1 120.55(15)
C33 C32 C31 120.6(2)
C33 C32 H32 119.7
C31 C32 H32 119.7
C34 C33 C32 120.5(2)
C34 C33 H33 119.7
C32 C33 H33 119.7
C33 C34 C35 120.0(2)
C33 C34 H34 120.0
C35 C34 H34 120.0
C34 C35 C36 120.2(2)
C34 C35 H35 119.9
C36 C35 H35 119.9
C35 C36 C31 120.19(19)
C35 C36 H36 119.9
C31 C36 H36 119.9
C38 C37 C42 119.39(17)
C38 C37 N1 120.72(16)
C42 C37 N1 119.85(18)
C37 C38 C39 119.8(2)
C37 C38 H38 120.1
C39 C38 H38 120.1
C40 C39 C38 121.2(3)
C40 C39 H39 119.4
C38 C39 H39 119.4
C39 C40 C41 119.3(2)
C39 C40 H40 120.4
C41 C40 H40 120.4
C40 C41 C42 121.4(3)
C40 C41 H41 119.3
C42 C41 H41 119.3
C37 C42 C41 118.9(2)
C37 C42 H42 120.5
C41 C42 H42 120.5
N2 N1 C37 119.55(13)
N2 N1 C3 111.11(12)
C37 N1 C3 126.24(14)
C1 N2 N1 108.52(12)
C4 N3 C5 117.51(13)
C11 N4 C10 116.54(13)
N6 N5 C11 115.65(11)
N6 N5 C12 113.80(11)
C11 N5 C12 119.36(12)
C18 N6 N5 117.56(12)
C18 N6 H6N 120.2
N5 N6 H6N 115.9

loop_
_geom_bond_atom_site_label_1
_geom_bond_atom_site_label_2
_geom_bond_distance
C1 N2 1.2990(19)
C1 C31 1.450(2)
C1 C2 1.506(2)
C2 C25 1.5235(19)
C2 C3 1.555(2)
C2 H2 0.9784
C3 N1 1.4655(19)
C3 C4 1.5211(19)
C3 H3 0.9858
C4 N3 1.3071(17)
C4 C11 1.440(2)
C5 N3 1.3717(18)
C5 C10 1.397(2)
C5 C6 1.411(2)
C6 C7 1.357(2)
C6 H6 0.9300
C7 C8 1.389(3)
C7 H7 0.9300
C8 C9 1.365(2)
C8 H8 0.9300
C9 C10 1.407(2)
C9 H9 0.9300
C10 N4 1.3764(18)
C11 N4 1.3049(18)
C11 N5 1.4178(17)
C12 C13 1.377(2)
C12 C17 1.393(2)
C12 N5 1.4340(19)
C13 C14 1.389(2)
C13 H13 0.9300
C14 C15 1.370(2)
C14 H14 0.9300
C15 C16 1.376(3)
C15 H15 0.9300
C16 C17 1.379(2)
C16 H16 0.9300
C17 H17 0.9300
C18 O3 1.2207(18)
C18 N6 1.365(2)
C18 C19 1.487(2)
C19 C24 1.383(2)
C19 C20 1.384(2)
C20 C21 1.379(2)
C20 H20 0.9300
C21 C22 1.372(3)
C21 H21 0.9300
C22 C23 1.371(3)
C22 H22 0.9300
C23 C24 1.382(2)
C23 H23 0.9300
C24 H24 0.9300
C25 C30 1.384(2)
C25 C26 1.384(2)
C26 C27 1.389(2)
C26 H26 0.9300
C27 C28 1.376(3)
C27 H27 0.9300
C28 C29 1.368(3)
C28 H28 0.9300
C29 C30 1.388(2)
C29 H29 0.9300
C30 H30 0.9300
C31 C32 1.391(2)
C31 C36 1.392(2)
C32 C33 1.379(3)
C32 H32 0.9300
C33 C34 1.366(3)
C33 H33 0.9300
C34 C35 1.374(3)
C34 H34 0.9300
C35 C36 1.390(3)
C35 H35 0.9300
C36 H36 0.9300
C37 C38 1.384(3)
C37 C42 1.391(3)
C37 N1 1.406(2)
C38 C39 1.387(3)
C38 H38 0.9300
C39 C40 1.357(4)
C39 H39 0.9300
C40 C41 1.366(4)
C40 H40 0.9300
C41 C42 1.391(3)
C41 H41 0.9300
C42 H42 0.9300
N1 N2 1.3735(18)
N5 N6 1.4047(16)
N6 H6N 0.8852

loop_
_geom_hbond_atom_site_label_D
_geom_hbond_atom_site_label_H
_geom_hbond_atom_site_label_A
_geom_hbond_site_symmetry_A
_geom_hbond_distance_DH
_geom_hbond_distance_HA
_geom_hbond_distance_DA
_geom_hbond_angle_DHA
C2 H2 O3 . 0.98 2.28 3.2425(19) 168.9
N6 H6N N4 3_556 0.89 2.30 3.1754(18) 171.5
C16 H16 N2 4_565 0.93 2.56 3.4799(19) 172.4
